data_4131561
loop_
_publ_author_name
'Fang, Huaquan'
'Hou, Wenjun'
'Liu, Guixia'
'Huang, Zheng'

_publ_section_title
;
 Ruthenium-Catalyzed Site-Selective Intramolecular Silylation of Primary
 C-H Bonds for Synthesis of Sila-Heterocycles.
;
_journal_issue 33
_journal_name_full 'Journal of the American Chemical Society'
_journal_page_first 11601
_journal_page_last 11609
_journal_paper_doi 10.1021/jacs.7b06798
_journal_volume 139
_journal_year 2017
_chemical_formula_moiety 'C12 H18 O2 Si2'
_chemical_formula_sum 'C12 H18 O2 Si2'
_chemical_formula_weight 250.44
_space_group_crystal_system monoclinic
_space_group_IT_number 14
_space_group_name_Hall '-P 2yn'
_space_group_name_H-M_alt 'P 1 21/n 1'
_atom_sites_solution_hydrogens geom
_atom_sites_solution_primary direct
_audit_creation_date 2016-06-07
_audit_creation_method
;
Olex2 1.2
(compiled 2016.02.19 svn.r3266 for OlexSys, GUI svn.r5155)
;
_cell_angle_alpha 90
_cell_angle_beta 99.277(2)
_cell_angle_gamma 90
_cell_formula_units_Z 2
_cell_length_a 6.6045(6)
_cell_length_b 10.5502(10)
_cell_length_c 9.9087(9)
_cell_measurement_reflns_used 4553
_cell_measurement_temperature 130
_cell_measurement_theta_max 30.61
_cell_measurement_theta_min 2.84
_cell_volume 681.40(11)
_computing_cell_refinement 'SAINT v7.68A (Bruker, 2009)'
_computing_data_reduction 'SAINT v7.68A (Bruker, 2009)'
_computing_molecular_graphics 'Olex2 (Dolomanov et al., 2009)'
_computing_publication_material 'Olex2 (Dolomanov et al., 2009)'
_computing_structure_refinement 'ShelXL (Sheldrick, 2015)'
_computing_structure_solution 'ShelXS (Sheldrick, 2008)'
_diffrn_ambient_temperature 130
_diffrn_measured_fraction_theta_full 1.000
_diffrn_measured_fraction_theta_max 0.997
_diffrn_measurement_device_type 'Bruker APEX-II CCD'
_diffrn_measurement_method '\f and \w scans'
_diffrn_radiation_monochromator graphite
_diffrn_radiation_type MoK\a
_diffrn_radiation_wavelength 0.71073
_diffrn_reflns_av_R_equivalents 0.0173
_diffrn_reflns_av_unetI/netI 0.0161
_diffrn_reflns_Laue_measured_fraction_full 1.000
_diffrn_reflns_Laue_measured_fraction_max 0.997
_diffrn_reflns_limit_h_max 9
_diffrn_reflns_limit_h_min -9
_diffrn_reflns_limit_k_max 15
_diffrn_reflns_limit_k_min -15
_diffrn_reflns_limit_l_max 12
_diffrn_reflns_limit_l_min -14
_diffrn_reflns_number 6759
_diffrn_reflns_point_group_measured_fraction_full 1.000
_diffrn_reflns_point_group_measured_fraction_max 0.997
_diffrn_reflns_theta_full 25.242
_diffrn_reflns_theta_max 30.618
_diffrn_reflns_theta_min 2.840
_diffrn_standards_number 0
_exptl_absorpt_coefficient_mu 0.245
_exptl_absorpt_correction_T_max 0.7461
_exptl_absorpt_correction_T_min 0.7026
_exptl_absorpt_correction_type multi-scan
_exptl_absorpt_process_details
;
SADABS-2008/1 (Bruker,2008) was used for absorption correction.
wR2(int) was 0.0746 before and 0.0277 after correction.
The Ratio of minimum to maximum transmission is 0.9417.
The \l/2 correction factor is 0.0015.
;
_exptl_crystal_colour colourless
_exptl_crystal_density_diffrn 1.221
_exptl_crystal_density_method 'not measured'
_exptl_crystal_description block
_exptl_crystal_F_000 268
_exptl_crystal_size_max 0.3
_exptl_crystal_size_mid 0.22
_exptl_crystal_size_min 0.2
_refine_diff_density_max 0.347
_refine_diff_density_min -0.293
_refine_diff_density_rms 0.057
_refine_ls_extinction_method none
_refine_ls_goodness_of_fit_ref 1.085
_refine_ls_hydrogen_treatment constr
_refine_ls_matrix_type full
_refine_ls_number_parameters 75
_refine_ls_number_reflns 2103
_refine_ls_number_restraints 0
_refine_ls_restrained_S_all 1.085
_refine_ls_R_factor_all 0.0299
_refine_ls_R_factor_gt 0.0276
_refine_ls_shift/su_max 0.012
_refine_ls_shift/su_mean 0.001
_refine_ls_structure_factor_coef Fsqd
_refine_ls_weighting_details 'w=1/[\s^2^(Fo^2^)+(0.0397P)^2^+0.1997P] where P=(Fo^2^+2Fc^2^)/3'
_refine_ls_weighting_scheme calc
_refine_ls_wR_factor_gt 0.0770
_refine_ls_wR_factor_ref 0.0790
_reflns_Friedel_coverage 0.000
_reflns_number_gt 1938
_reflns_number_total 2103
_reflns_threshold_expression 'I > 2\s(I)'
_cod_data_source_file ja7b06798_si_002.cif
_cod_data_source_block mo_dm16359_0m
_cod_database_code 4131561
_shelx_space_group_comment
;
The symmetry employed for this shelxl refinement is uniquely defined
by the following loop, which should always be used as a source of
symmetry information in preference to the above space-group names.
They are only intended as comments.
;
_shelx_estimated_absorpt_t_max 0.953
_shelx_estimated_absorpt_t_min 0.930
_olex2_refinement_description
;
1. Fixed Uiso
 At 1.2 times of:
  All C(H) groups, All C(H,H) groups
 At 1.5 times of:
  All C(H,H,H) groups
2.a Secondary CH2 refined with riding coordinates:
 C4(H4A,H4B)
2.b Aromatic/amide H refined with riding coordinates:
 C1(H1)
2.c Idealised Me refined as rotating group:
 C5(H5A,H5B,H5C), C6(H6A,H6B,H6C)
;
_shelx_shelxl_version_number 2014/7
_olex2_submission_special_instructions 'No special instructions were received'

loop_
_space_group_symop_operation_xyz
'x, y, z'
'-x+1/2, y+1/2, -z+1/2'
'-x, -y, -z'
'x-1/2, -y-1/2, z-1/2'

loop_
_atom_site_label
_atom_site_type_symbol
_atom_site_fract_x
_atom_site_fract_y
_atom_site_fract_z
_atom_site_U_iso_or_equiv
_atom_site_adp_type
_atom_site_occupancy
_atom_site_site_symmetry_order
_atom_site_calc_flag
_atom_site_refinement_flags_posn
Si1 Si 0.99795(4) 0.27632(2) 0.77406(3) 0.01781(9) Uani 1 1 d .
O1 O 0.65914(10) 0.38208(6) 0.85503(7) 0.01981(14) Uani 1 1 d .
C1 C 0.80143(13) 0.53599(8) 1.02032(9) 0.01767(17) Uani 1 1 d .
H1 H 0.6671 0.5596 1.0333 0.021 Uiso 1 1 calc R
C2 C 0.83023(13) 0.44100(8) 0.92742(9) 0.01610(16) Uani 1 1 d .
C3 C 1.02610(13) 0.40388(8) 0.90569(9) 0.01647(16) Uani 1 1 d .
C4 C 0.70780(16) 0.28518(10) 0.76047(11) 0.0272(2) Uani 1 1 d .
H4A H 0.6449 0.3071 0.6658 0.033 Uiso 1 1 calc R
H4B H 0.6529 0.2021 0.7839 0.033 Uiso 1 1 calc R
C5 C 1.1053(2) 0.12048(10) 0.83669(12) 0.0353(3) Uani 1 1 d .
H5A H 1.0611 0.0553 0.7677 0.053 Uiso 1 1 calc GR
H5B H 1.0559 0.0987 0.9219 0.053 Uiso 1 1 calc GR
H5C H 1.2554 0.1252 0.8535 0.053 Uiso 1 1 calc GR
C6 C 1.09340(17) 0.32215(11) 0.61447(11) 0.0276(2) Uani 1 1 d .
H6A H 1.0289 0.4019 0.5799 0.041 Uiso 1 1 calc GR
H6B H 1.0590 0.2556 0.5456 0.041 Uiso 1 1 calc GR
H6C H 1.2426 0.3331 0.6337 0.041 Uiso 1 1 calc GR

loop_
_atom_site_aniso_label
_atom_site_aniso_U_11
_atom_site_aniso_U_22
_atom_site_aniso_U_33
_atom_site_aniso_U_23
_atom_site_aniso_U_13
_atom_site_aniso_U_12
Si1 0.01934(14) 0.01685(13) 0.01700(14) -0.00333(8) 0.00218(9) 0.00082(8)
O1 0.0161(3) 0.0221(3) 0.0208(3) -0.0056(2) 0.0015(2) -0.0011(2)
C1 0.0155(4) 0.0188(4) 0.0190(4) -0.0018(3) 0.0037(3) 0.0011(3)
C2 0.0157(4) 0.0167(4) 0.0155(4) 0.0003(3) 0.0012(3) -0.0007(3)
C3 0.0171(4) 0.0161(3) 0.0163(4) -0.0012(3) 0.0029(3) 0.0008(3)
C4 0.0219(4) 0.0333(5) 0.0268(5) -0.0146(4) 0.0050(4) -0.0046(4)
C5 0.0500(7) 0.0202(5) 0.0308(5) -0.0039(4) -0.0088(5) 0.0056(4)
C6 0.0306(5) 0.0311(5) 0.0228(4) -0.0064(4) 0.0091(4) -0.0057(4)

loop_
_atom_type_symbol
_atom_type_description
_atom_type_scat_dispersion_real
_atom_type_scat_dispersion_imag
_atom_type_scat_source
C C 0.0033 0.0016 'International Tables Vol C Tables 4.2.6.8 and 6.1.1.4'
H H 0.0000 0.0000 'International Tables Vol C Tables 4.2.6.8 and 6.1.1.4'
O O 0.0106 0.0060 'International Tables Vol C Tables 4.2.6.8 and 6.1.1.4'
Si Si 0.0817 0.0704 'International Tables Vol C Tables 4.2.6.8 and 6.1.1.4'

loop_
_geom_angle_atom_site_label_1
_geom_angle_atom_site_label_2
_geom_angle_atom_site_label_3
_geom_angle
_geom_angle_site_symmetry_1
_geom_angle_site_symmetry_3
C3 Si1 C4 89.99(4) . .
C5 Si1 C3 114.59(5) . .
C5 Si1 C4 113.15(6) . .
C5 Si1 C6 110.56(6) . .
C6 Si1 C3 113.50(5) . .
C6 Si1 C4 113.78(5) . .
C2 O1 C4 113.71(7) . .
C2 C1 H1 120.5 . .
C2 C1 C3 118.97(8) . 3_767
C3 C1 H1 120.5 3_767 .
O1 C2 C1 118.56(8) . .
O1 C2 C3 119.44(8) . .
C1 C2 C3 122.00(8) . .
C1 C3 Si1 132.35(7) 3_767 .
C2 C3 Si1 108.62(6) . .
C2 C3 C1 119.03(8) . 3_767
Si1 C4 H4A 110.0 . .
Si1 C4 H4B 110.0 . .
O1 C4 Si1 108.25(6) . .
O1 C4 H4A 110.0 . .
O1 C4 H4B 110.0 . .
H4A C4 H4B 108.4 . .
Si1 C5 H5A 109.5 . .
Si1 C5 H5B 109.5 . .
Si1 C5 H5C 109.5 . .
H5A C5 H5B 109.5 . .
H5A C5 H5C 109.5 . .
H5B C5 H5C 109.5 . .
Si1 C6 H6A 109.5 . .
Si1 C6 H6B 109.5 . .
Si1 C6 H6C 109.5 . .
H6A C6 H6B 109.5 . .
H6A C6 H6C 109.5 . .
H6B C6 H6C 109.5 . .

loop_
_geom_bond_atom_site_label_1
_geom_bond_atom_site_label_2
_geom_bond_distance
_geom_bond_site_symmetry_2
Si1 C3 1.8624(9) .
Si1 C4 1.9016(11) .
Si1 C5 1.8571(11) .
Si1 C6 1.8583(11) .
O1 C2 1.3844(10) .
O1 C4 1.4572(11) .
C1 H1 0.9500 .
C1 C2 1.3943(12) .
C1 C3 1.4030(12) 3_767
C2 C3 1.4011(12) .
C3 C1 1.4029(12) 3_767
C4 H4A 0.9900 .
C4 H4B 0.9900 .
C5 H5A 0.9800 .
C5 H5B 0.9800 .
C5 H5C 0.9800 .
C6 H6A 0.9800 .
C6 H6B 0.9800 .
C6 H6C 0.9800 .

loop_
_geom_torsion_atom_site_label_1
_geom_torsion_atom_site_label_2
_geom_torsion_atom_site_label_3
_geom_torsion_atom_site_label_4
_geom_torsion
_geom_torsion_site_symmetry_1
_geom_torsion_site_symmetry_4
O1 C2 C3 Si1 0.43(10) . .
O1 C2 C3 C1 -179.90(8) . 3_767
C1 C2 C3 Si1 -179.63(7) . .
C1 C2 C3 C1 0.04(14) . 3_767
C2 O1 C4 Si1 0.24(10) . .
C3 C1 C2 O1 179.90(8) 3_767 .
C3 C1 C2 C3 -0.04(14) 3_767 .
C4 Si1 C3 C1 -179.82(9) . 3_767
C4 Si1 C3 C2 -0.21(7) . .
C4 O1 C2 C1 179.60(8) . .
C4 O1 C2 C3 -0.45(12) . .
C5 Si1 C3 C1 64.57(11) . 3_767
C5 Si1 C3 C2 -115.82(8) . .
C6 Si1 C3 C1 -63.75(10) . 3_767
C6 Si1 C3 C2 115.86(7) . .
